data_7226828
loop_
_publ_author_name
'Gorczy\'nski, Adam'
'Kubicki, Maciej'
'Szymkowiak, Klaudia'
'\/Luczak, Teresa'
'Patroniak, Violetta'

_publ_section_title
;
 Utilization of new gold/schiff-base iron(III) complex composite as highly
 sensitive voltammetric sensor for determination of epinephrine in the
 presence of ascorbic acid
;
_journal_name_full 'RSC Adv.'
_journal_paper_doi 10.1039/C6RA22028B
_journal_year 2016
_chemical_formula_sum 'C32 H38 Cl2 N8 O9.5'
_chemical_formula_weight 757.60
_space_group_crystal_system triclinic
_space_group_IT_number 2
_space_group_name_Hall '-P 1'
_space_group_name_H-M_alt 'P -1'
_symmetry_space_group_name_Hall '-P 1'
_symmetry_space_group_name_H-M 'P -1'
_atom_sites_solution_hydrogens mixed
_audit_creation_method SHELXL-2014/7
_audit_update_record
;
2016-05-29 deposited with the CCDC.
2016-10-19 downloaded from the CCDC.
;
_cell_angle_alpha 90.991(3)
_cell_angle_beta 91.953(4)
_cell_angle_gamma 92.005(4)
_cell_formula_units_Z 4
_cell_length_a 11.4426(5)
_cell_length_b 13.0011(5)
_cell_length_c 24.5126(10)
_cell_measurement_reflns_used 8821
_cell_measurement_temperature 295(2)
_cell_measurement_theta_max 76.3451
_cell_measurement_theta_min 3.3993
_cell_volume 3641.7(3)
_computing_cell_refinement 'CrysAlis Pro (Agilent Technologies (2011))'
_computing_data_collection 'CrysAlis Pro (Agilent Technologies (2011))'
_computing_data_reduction 'CrysAlis Pro (Agilent Technologies (2011))'
_computing_molecular_graphics 'Mercury (MacRae et al., 2009)'
_computing_publication_material 'SHELXL (Sheldrick, 2015)'
_computing_structure_refinement 'SHELXL (Sheldrick, 2015)'
_computing_structure_solution 'SIR92 (Altomare et al., 1993)'
_diffrn_ambient_temperature 295(2)
_diffrn_detector_area_resol_mean 10.5357
_diffrn_measured_fraction_theta_full 0.983
_diffrn_measured_fraction_theta_max 0.983
_diffrn_measurement_device_type 'SuperNova, Single source at offset), Atlas'
_diffrn_measurement_method \w-scan
_diffrn_radiation_monochromator mirror
_diffrn_radiation_source 'SuperNova (Cu) X-ray Source'
_diffrn_radiation_type 'Cu K\a'
_diffrn_radiation_wavelength 1.5418
_diffrn_reflns_av_unetI/netI 0.0525
_diffrn_reflns_Laue_measured_fraction_full 0.983
_diffrn_reflns_Laue_measured_fraction_max 0.983
_diffrn_reflns_limit_h_max 13
_diffrn_reflns_limit_h_min -13
_diffrn_reflns_limit_k_max 15
_diffrn_reflns_limit_k_min -15
_diffrn_reflns_limit_l_max 29
_diffrn_reflns_limit_l_min -1
_diffrn_reflns_number 12871
_diffrn_reflns_point_group_measured_fraction_full 0.983
_diffrn_reflns_point_group_measured_fraction_max 0.983
_diffrn_reflns_theta_full 67.493
_diffrn_reflns_theta_max 67.493
_diffrn_reflns_theta_min 3.402
_exptl_absorpt_coefficient_mu 2.159
_exptl_absorpt_correction_T_max 1.00000
_exptl_absorpt_correction_T_min 0.55425
_exptl_absorpt_correction_type multi-scan
_exptl_absorpt_process_details
;
CrysAlisPro, Agilent Technologies,
Version 1.171.36.21t (release 14-08-2012 CrysAlis171 .NET)
(compiled Aug 14 2012,18:12:40)
Empirical absorption correction using spherical harmonics,
 implemented in SCALE3 ABSPACK scaling algorithm.
;
_exptl_crystal_colour yellow
_exptl_crystal_density_diffrn 1.382
_exptl_crystal_description plate
_exptl_crystal_F_000 1584
_exptl_crystal_size_max 0.12
_exptl_crystal_size_mid 0.1
_exptl_crystal_size_min 0.04
_refine_diff_density_max 1.522
_refine_diff_density_min -0.584
_refine_diff_density_rms 0.076
_refine_ls_extinction_method none
_refine_ls_goodness_of_fit_ref 1.046
_refine_ls_hydrogen_treatment constr
_refine_ls_matrix_type full
_refine_ls_number_parameters 942
_refine_ls_number_reflns 12871
_refine_ls_number_restraints 56
_refine_ls_restrained_S_all 1.045
_refine_ls_R_factor_all 0.1469
_refine_ls_R_factor_gt 0.1020
_refine_ls_shift/su_max 0.004
_refine_ls_shift/su_mean 0.000
_refine_ls_structure_factor_coef Fsqd
_refine_ls_weighting_details 'w=1/[\s^2^(Fo^2^)+(0.0600P)^2^+7.0900P] where P=(Fo^2^+2Fc^2^)/3'
_refine_ls_weighting_scheme calc
_refine_ls_wR_factor_gt 0.2313
_refine_ls_wR_factor_ref 0.2603
_reflns_Friedel_coverage 0.000
_reflns_number_gt 7644
_reflns_number_total 12871
_reflns_threshold_expression 'I > 2\s(I)'
_cod_data_source_file c6ra22028b2.cif
_cod_data_source_block 1
_cod_depositor_comments
;
2017-03-01
Z value and formula fixed to values more according to usual
chemical conventions.                 miguel
;
_cod_original_formula_sum 'C64 H76 Cl4 N16 O19'
_cod_original_formula_weight 1515.20
_cod_original_formula_units_Z 2
_cod_database_code 7226828
_shelx_shelxl_version_number 2014/7
_shelx_space_group_comment
;
The symmetry employed for this shelxl refinement is uniquely defined
by the following loop, which should always be used as a source of
symmetry information in preference to the above space-group names.
They are only intended as comments.
;

loop_
_space_group_symop_operation_xyz
'x, y, z'
'-x, -y, -z'

loop_
_atom_site_label
_atom_site_type_symbol
_atom_site_fract_x
_atom_site_fract_y
_atom_site_fract_z
_atom_site_U_iso_or_equiv
_atom_site_adp_type
_atom_site_occupancy
_atom_site_site_symmetry_order
_atom_site_calc_flag
_atom_site_refinement_flags_posn
_atom_site_refinement_flags_adp
N1A N 0.4074(4) 1.1735(4) 0.3311(2) 0.0798(14) Uani 1 1 d . .
H1A H 0.4573 1.1486 0.3095 0.096 Uiso 1 1 calc R U
C2A C 0.3732(5) 1.1310(5) 0.3783(2) 0.0716(15) Uani 1 1 d . .
N3A N 0.2954(4) 1.1906(4) 0.3999(2) 0.0740(13) Uani 1 1 d . .
H3A H 0.2609 1.1789 0.4299 0.089 Uiso 1 1 calc R U
C4A C 0.2770(6) 1.2753(5) 0.3672(3) 0.0807(17) Uani 1 1 d . .
C5A C 0.2045(6) 1.3571(5) 0.3710(3) 0.092(2) Uani 1 1 d . .
H5A H 0.1543 1.3640 0.3998 0.110 Uiso 1 1 calc R U
C6A C 0.2099(7) 1.4282(6) 0.3301(4) 0.105(2) Uani 1 1 d . .
H6A H 0.1636 1.4854 0.3319 0.127 Uiso 1 1 calc R U
C7A C 0.2818(8) 1.4173(7) 0.2863(4) 0.111(3) Uani 1 1 d . .
H7A H 0.2819 1.4667 0.2594 0.133 Uiso 1 1 calc R U
C8A C 0.3537(7) 1.3344(6) 0.2819(3) 0.097(2) Uani 1 1 d . .
H8A H 0.4025 1.3265 0.2526 0.116 Uiso 1 1 calc R U
C9A C 0.3486(6) 1.2636(5) 0.3235(3) 0.0818(18) Uani 1 1 d . .
N10A N 0.4133(4) 1.0448(4) 0.39906(19) 0.0715(13) Uani 1 1 d . .
C11A C 0.5007(6) 0.9825(5) 0.3730(3) 0.0856(19) Uani 1 1 d . .
H11A H 0.4670 0.9155 0.3640 0.103 Uiso 1 1 calc R U
H11B H 0.5668 0.9759 0.3977 0.103 Uiso 1 1 calc R U
H11C H 0.5254 1.0153 0.3404 0.103 Uiso 1 1 calc R U
N12A N 0.3563(4) 1.0142(4) 0.4455(2) 0.0732(13) Uani 1 1 d . .
C13A C 0.3883(5) 0.9317(5) 0.4673(2) 0.0712(15) Uani 1 1 d . .
H13A H 0.4483 0.8959 0.4518 0.085 Uiso 1 1 calc R U
C14A C 0.3339(5) 0.8908(5) 0.5159(2) 0.0677(14) Uani 1 1 d . .
C15A C 0.3769(5) 0.7991(5) 0.5369(2) 0.0681(15) Uani 1 1 d . .
O16A O 0.4669(4) 0.7573(3) 0.51147(18) 0.0836(12) Uani 1 1 d . .
H16A H 0.4835 0.7034 0.5262 0.125 Uiso 1 1 calc R U
C17A C 0.3268(5) 0.7541(4) 0.5823(2) 0.0692(15) Uani 1 1 d . .
C18A C 0.2345(5) 0.8035(4) 0.6064(2) 0.0698(15) Uani 1 1 d . .
H18A H 0.2016 0.7739 0.6368 0.084 Uiso 1 1 calc R U
C19A C 0.1893(5) 0.8943(4) 0.5873(2) 0.0674(14) Uani 1 1 d . .
C20A C 0.0889(5) 0.9449(5) 0.6156(3) 0.0740(16) Uani 1 1 d . .
C21A C 0.0110(10) 0.9987(12) 0.5762(4) 0.253(9) Uani 1 1 d . .
H21A H -0.0285 0.9489 0.5520 0.303 Uiso 1 1 calc R U
H21B H 0.0570 1.0459 0.5554 0.303 Uiso 1 1 calc R U
H21C H -0.0457 1.0358 0.5959 0.303 Uiso 1 1 calc R U
C22A C 0.1383(9) 1.0250(11) 0.6536(5) 0.222(8) Uani 1 1 d . .
H22A H 0.0760 1.0623 0.6689 0.267 Uiso 1 1 calc R U
H22B H 0.1884 1.0714 0.6343 0.267 Uiso 1 1 calc R U
H22C H 0.1827 0.9935 0.6823 0.267 Uiso 1 1 calc R U
C23A C 0.0159(9) 0.8718(7) 0.6452(6) 0.194(6) Uani 1 1 d . .
H23A H 0.0594 0.8480 0.6764 0.232 Uiso 1 1 calc R U
H23B H -0.0069 0.8144 0.6216 0.232 Uiso 1 1 calc R U
H23C H -0.0526 0.9051 0.6571 0.232 Uiso 1 1 calc R U
C24A C 0.2405(5) 0.9362(5) 0.5416(2) 0.0691(15) Uani 1 1 d . .
H24A H 0.2117 0.9967 0.5276 0.083 Uiso 1 1 calc R U
C25A C 0.3645(5) 0.6590(5) 0.6056(2) 0.0718(15) Uani 1 1 d . .
H25A H 0.3260 0.6340 0.6357 0.086 Uiso 1 1 calc R U
N26A N 0.4484(4) 0.6069(4) 0.5869(2) 0.0757(13) Uani 1 1 d . .
N27A N 0.4759(4) 0.5164(4) 0.6131(2) 0.0772(14) Uani 1 1 d . .
C28A C 0.4123(7) 0.4783(5) 0.6592(3) 0.103(2) Uani 1 1 d . .
H28A H 0.3363 0.4522 0.6469 0.124 Uiso 1 1 calc R U
H28B H 0.4039 0.5334 0.6853 0.124 Uiso 1 1 calc R U
H28C H 0.4546 0.4242 0.6762 0.124 Uiso 1 1 calc R U
C29A C 0.5656(6) 0.4665(5) 0.5924(3) 0.0770(17) Uani 1 1 d . .
N30A N 0.6090(5) 0.3801(4) 0.6125(2) 0.0786(14) Uani 1 1 d . .
H30A H 0.5809 0.3457 0.6390 0.094 Uiso 1 1 calc R U
C31A C 0.7072(6) 0.3548(5) 0.5835(3) 0.0768(17) Uani 1 1 d . .
C32A C 0.7852(6) 0.2781(5) 0.5889(3) 0.093(2) Uani 1 1 d . .
H32A H 0.7765 0.2269 0.6146 0.111 Uiso 1 1 calc R U
C33A C 0.8768(7) 0.2805(6) 0.5544(3) 0.100(2) Uani 1 1 d . .
H33A H 0.9319 0.2298 0.5574 0.121 Uiso 1 1 calc R U
C34A C 0.8908(6) 0.3547(6) 0.5154(3) 0.100(2) Uani 1 1 d . .
H34A H 0.9539 0.3519 0.4925 0.120 Uiso 1 1 calc R U
C35A C 0.8119(6) 0.4342(5) 0.5096(3) 0.0881(19) Uani 1 1 d . .
H35A H 0.8207 0.4855 0.4839 0.106 Uiso 1 1 calc R U
C36A C 0.7201(6) 0.4308(5) 0.5448(3) 0.0771(17) Uani 1 1 d . .
N37A N 0.6286(4) 0.4983(4) 0.5508(2) 0.0763(13) Uani 1 1 d . .
H37A H 0.6154 0.5510 0.5311 0.092 Uiso 1 1 calc R U
N1B N -0.0368(4) 0.1821(4) 1.0493(2) 0.0761(14) Uani 1 1 d . .
H1B H 0.0180 0.1625 1.0287 0.091 Uiso 1 1 calc R U
C2B C -0.0793(5) 0.1296(5) 1.0905(3) 0.0768(17) Uani 1 1 d . .
N3B N -0.1678(4) 0.1805(4) 1.1112(2) 0.0796(14) Uani 1 1 d . .
H3B H -0.2106 0.1599 1.1373 0.096 Uiso 1 1 calc R U
C4B C -0.1790(6) 0.2728(5) 1.0834(3) 0.0795(17) Uani 1 1 d . .
C5B C -0.2523(6) 0.3536(6) 1.0913(3) 0.094(2) Uani 1 1 d . .
H5B H -0.3090 0.3527 1.1175 0.113 Uiso 1 1 calc R U
C6B C -0.2350(7) 0.4362(6) 1.0571(4) 0.105(2) Uani 1 1 d . .
H6B H -0.2816 0.4929 1.0607 0.127 Uiso 1 1 calc R U
C7B C -0.1505(7) 0.4376(6) 1.0176(3) 0.103(2) Uani 1 1 d . .
H7B H -0.1415 0.4953 0.9961 0.124 Uiso 1 1 calc R U
C8B C -0.0797(6) 0.3553(6) 1.0097(3) 0.091(2) Uani 1 1 d . .
H8B H -0.0250 0.3547 0.9825 0.109 Uiso 1 1 calc R U
C9B C -0.0950(5) 0.2740(5) 1.0446(3) 0.0763(16) Uani 1 1 d . .
N10B N -0.0419(4) 0.0391(4) 1.1087(2) 0.0760(14) Uani 1 1 d . .
C11B C -0.0970(6) -0.0157(6) 1.1531(3) 0.094(2) Uani 1 1 d . .
H11D H -0.1569 0.0254 1.1679 0.112 Uiso 1 1 calc R U
H11E H -0.0392 -0.0286 1.1812 0.112 Uiso 1 1 calc R U
H11F H -0.1312 -0.0799 1.1394 0.112 Uiso 1 1 calc R U
N12B N 0.0555(4) 0.0031(4) 1.0824(2) 0.0756(13) Uani 1 1 d . .
C13B C 0.0977(6) -0.0803(5) 1.1003(3) 0.0798(17) Uani 1 1 d . .
H13B H 0.0627 -0.1126 1.1294 0.096 Uiso 1 1 calc R U
C14B C 0.1994(5) -0.1263(5) 1.0764(2) 0.0729(16) Uani 1 1 d . .
C15B C 0.2558(5) -0.0847(5) 1.0315(2) 0.0726(16) Uani 1 1 d . .
O16B O 0.2189(4) -0.0001(3) 1.00570(19) 0.0874(13) Uani 1 1 d . .
H16B H 0.1673 0.0260 1.0231 0.131 Uiso 1 1 calc R U
C17B C 0.3529(5) -0.1335(5) 1.0108(2) 0.0716(15) Uani 1 1 d . .
C18B C 0.3923(5) -0.2204(5) 1.0358(2) 0.0749(16) Uani 1 1 d . .
H18B H 0.4578 -0.2510 1.0221 0.090 Uiso 1 1 calc R U
C19B C 0.3392(6) -0.2650(5) 1.0805(3) 0.0794(17) Uani 1 1 d . .
C20B C 0.3884(6) -0.3581(6) 1.1096(3) 0.0876(19) Uani 1 1 d . .
C21B C 0.2926(8) -0.4188(6) 1.1386(4) 0.146(4) Uani 1 1 d . .
H21D H 0.2330 -0.4424 1.1124 0.175 Uiso 1 1 calc R U
H21E H 0.2589 -0.3751 1.1654 0.175 Uiso 1 1 calc R U
H21F H 0.3258 -0.4768 1.1562 0.175 Uiso 1 1 calc R U
C22B C 0.4807(8) -0.3196(7) 1.1522(4) 0.137(3) Uani 1 1 d . .
H22D H 0.5094 -0.3768 1.1723 0.164 Uiso 1 1 calc R U
H22E H 0.4466 -0.2718 1.1768 0.164 Uiso 1 1 calc R U
H22F H 0.5443 -0.2858 1.1342 0.164 Uiso 1 1 calc R U
C23B C 0.4440(8) -0.4300(6) 1.0705(4) 0.130(3) Uani 1 1 d . .
H23D H 0.4639 -0.4919 1.0890 0.156 Uiso 1 1 calc R U
H23E H 0.5135 -0.3975 1.0570 0.156 Uiso 1 1 calc R U
H23F H 0.3900 -0.4467 1.0406 0.156 Uiso 1 1 calc R U
C24B C 0.2433(6) -0.2141(5) 1.0996(3) 0.0785(17) Uani 1 1 d . .
H24B H 0.2064 -0.2406 1.1298 0.094 Uiso 1 1 calc R U
C25B C 0.4082(5) -0.0856(5) 0.9643(2) 0.0719(15) Uani 1 1 d . .
H25B H 0.3781 -0.0262 0.9495 0.086 Uiso 1 1 calc R U
N26B N 0.4985(4) -0.1256(4) 0.9435(2) 0.0761(13) Uani 1 1 d . .
N27B N 0.5470(4) -0.0753(4) 0.8994(2) 0.0737(13) Uani 1 1 d . .
C28B C 0.4988(6) 0.0148(5) 0.8739(3) 0.0862(19) Uani 1 1 d . .
H28D H 0.5450 0.0340 0.8435 0.103 Uiso 1 1 calc R U
H28E H 0.4999 0.0707 0.9000 0.103 Uiso 1 1 calc R U
H28F H 0.4197 -0.0009 0.8614 0.103 Uiso 1 1 calc R U
C29B C 0.6352(5) -0.1265(5) 0.8787(2) 0.0740(16) Uani 1 1 d . .
N30B N 0.6817(4) -0.2092(4) 0.9016(2) 0.0773(14) Uani 1 1 d . .
H30B H 0.6588 -0.2377 0.9310 0.093 Uiso 1 1 calc R U
C31B C 0.7737(6) -0.2419(5) 0.8698(3) 0.0801(17) Uani 1 1 d . .
C32B C 0.8467(6) -0.3216(6) 0.8749(3) 0.092(2) Uani 1 1 d . .
H32B H 0.8426 -0.3669 0.9037 0.110 Uiso 1 1 calc R U
C33B C 0.9279(7) -0.3314(7) 0.8343(4) 0.104(2) Uani 1 1 d . .
H33B H 0.9779 -0.3862 0.8355 0.125 Uiso 1 1 calc R U
C34B C 0.9367(7) -0.2637(7) 0.7929(4) 0.110(3) Uani 1 1 d . .
H34B H 0.9938 -0.2726 0.7673 0.132 Uiso 1 1 calc R U
C35B C 0.8639(6) -0.1824(6) 0.7876(3) 0.092(2) Uani 1 1 d . .
H35B H 0.8694 -0.1366 0.7590 0.111 Uiso 1 1 calc R U
C36B C 0.7813(6) -0.1724(5) 0.8275(3) 0.0809(18) Uani 1 1 d . .
N37B N 0.6942(5) -0.1020(4) 0.8347(2) 0.0804(14) Uani 1 1 d . .
H37B H 0.6807 -0.0507 0.8140 0.096 Uiso 1 1 calc R U
Cl1C Cl 0.63502(19) 1.18983(17) 0.23066(8) 0.1031(6) Uani 1 1 d . .
O1C O 0.7466(7) 1.1581(7) 0.2198(3) 0.183(3) Uani 1 1 d . .
O2C O 0.5838(7) 1.2261(7) 0.1818(3) 0.177(3) Uani 1 1 d . .
O3C O 0.6385(6) 1.2691(5) 0.2710(3) 0.154(3) Uani 1 1 d . .
O4C O 0.5629(7) 1.1067(5) 0.2491(3) 0.154(3) Uani 1 1 d . .
Cl1D Cl 0.73339(16) 0.72177(14) 0.45262(7) 0.0881(5) Uani 1 1 d . .
O1D O 0.6664(6) 0.7958(6) 0.4257(3) 0.175(3) Uani 1 1 d . .
O2D O 0.7978(6) 0.7704(7) 0.4956(3) 0.173(3) Uani 1 1 d . .
O3D O 0.8112(6) 0.6783(6) 0.4169(3) 0.161(3) Uani 1 1 d . .
O4D O 0.6557(5) 0.6460(4) 0.4726(2) 0.123(2) Uani 1 1 d . .
Cl1E Cl 0.76107(17) 0.09801(16) 0.73610(8) 0.0953(5) Uani 1 1 d . .
O1E O 0.7798(6) 0.0636(6) 0.6834(2) 0.157(3) Uani 1 1 d . .
O2E O 0.7468(6) 0.2066(5) 0.7352(3) 0.165(3) Uani 1 1 d . .
O3E O 0.6537(5) 0.0506(6) 0.7537(3) 0.151(3) Uani 1 1 d . .
O4E O 0.8561(5) 0.0739(6) 0.7713(3) 0.148(2) Uani 1 1 d . .
Cl1F Cl 0.22558(17) 0.24229(15) 0.94995(8) 0.0929(5) Uani 1 1 d . .
O1F O 0.2835(7) 0.2989(6) 0.9939(3) 0.156(3) Uani 1 1 d . .
O2F O 0.1849(7) 0.3134(5) 0.9114(3) 0.160(3) Uani 1 1 d . .
O3F O 0.3023(6) 0.1736(5) 0.9264(3) 0.149(3) Uani 1 1 d . .
O4F O 0.1267(5) 0.1845(4) 0.9688(2) 0.124(2) Uani 1 1 d . .
C1G C 0.4053(7) 0.2179(8) 0.7133(4) 0.153(4) Uani 1 1 d D .
H1G1 H 0.4144 0.1513 0.7290 0.229 Uiso 1 1 calc R U
H1G2 H 0.3519 0.2119 0.6823 0.229 Uiso 1 1 calc R U
H1G3 H 0.3751 0.2639 0.7400 0.229 Uiso 1 1 calc R U
O1G O 0.5164(6) 0.2573(5) 0.6965(3) 0.140(2) Uani 1 1 d D .
H1G H 0.5792 0.2362 0.7079 0.195 Uiso 1 1 d R U
C1H C 0.9053(5) 0.6411(8) 0.2494(5) 0.256(7) Uani 1 1 d D U
C2H C 0.8538(4) 0.5609(8) 0.2175(4) 0.261(7) Uani 1 1 d D U
H2H H 0.8299 0.5715 0.1814 0.313 Uiso 1 1 calc R U
C3H C 0.8389(5) 0.4650(8) 0.2407(5) 0.232(6) Uani 1 1 d D U
H3H H 0.8047 0.4105 0.2200 0.278 Uiso 1 1 calc R U
C4H C 0.8750(6) 0.4499(10) 0.2946(5) 0.220(5) Uani 1 1 d D U
H4H H 0.8644 0.3851 0.3096 0.264 Uiso 1 1 calc R U
C5H C 0.9265(7) 0.5294(11) 0.3268(5) 0.223(5) Uani 1 1 d D U
H5H H 0.9502 0.5183 0.3628 0.268 Uiso 1 1 calc R U
C6H C 0.9421(6) 0.6274(10) 0.3036(5) 0.231(6) Uani 1 1 d D U
H6H H 0.9763 0.6820 0.3241 0.277 Uiso 1 1 calc R U
C11H C 0.9199(10) 0.7446(10) 0.2224(9) 0.59(3) Uani 1 1 d D .
H11G H 0.9561 0.7935 0.2481 0.713 Uiso 1 1 calc R U
H11H H 0.9683 0.7379 0.1914 0.713 Uiso 1 1 calc R U
H11I H 0.8446 0.7679 0.2107 0.713 Uiso 1 1 calc R U

loop_
_atom_site_aniso_label
_atom_site_aniso_U_11
_atom_site_aniso_U_22
_atom_site_aniso_U_33
_atom_site_aniso_U_23
_atom_site_aniso_U_13
_atom_site_aniso_U_12
N1A 0.077(3) 0.087(4) 0.077(3) 0.011(3) 0.015(3) 0.006(3)
C2A 0.064(4) 0.084(4) 0.068(4) 0.003(3) 0.009(3) 0.000(3)
N3A 0.072(3) 0.073(3) 0.078(3) 0.006(3) 0.017(3) 0.008(3)
C4A 0.072(4) 0.081(4) 0.090(5) 0.008(4) -0.005(3) 0.003(3)
C5A 0.085(5) 0.077(4) 0.113(6) -0.010(4) 0.000(4) 0.005(4)
C6A 0.105(6) 0.075(5) 0.136(7) 0.017(5) -0.008(5) 0.005(4)
C7A 0.119(7) 0.107(6) 0.106(6) 0.028(5) -0.018(5) -0.011(5)
C8A 0.111(6) 0.086(5) 0.093(5) 0.011(4) 0.000(4) -0.007(4)
C9A 0.087(5) 0.082(4) 0.075(4) 0.005(3) 0.000(3) 0.001(4)
N10A 0.071(3) 0.078(3) 0.068(3) 0.005(3) 0.018(2) 0.011(3)
C11A 0.083(4) 0.091(5) 0.084(4) 0.005(4) 0.021(3) 0.018(4)
N12A 0.067(3) 0.085(4) 0.069(3) 0.007(3) 0.014(2) 0.006(3)
C13A 0.066(4) 0.082(4) 0.066(3) -0.003(3) 0.011(3) 0.006(3)
C14A 0.056(3) 0.076(4) 0.071(4) 0.000(3) 0.004(3) 0.002(3)
C15A 0.060(3) 0.072(4) 0.072(4) -0.002(3) 0.002(3) 0.011(3)
O16A 0.077(3) 0.086(3) 0.091(3) 0.009(2) 0.025(2) 0.025(2)
C17A 0.066(4) 0.069(4) 0.074(4) 0.003(3) 0.009(3) 0.012(3)
C18A 0.070(4) 0.070(4) 0.070(4) 0.005(3) 0.010(3) 0.010(3)
C19A 0.061(3) 0.068(4) 0.074(4) 0.003(3) 0.005(3) 0.006(3)
C20A 0.076(4) 0.069(4) 0.079(4) 0.009(3) 0.019(3) 0.011(3)
C21A 0.207(12) 0.42(2) 0.154(10) 0.131(12) 0.094(9) 0.237(14)
C22A 0.113(8) 0.288(16) 0.262(15) -0.181(14) 0.044(9) 0.021(9)
C23A 0.154(9) 0.107(7) 0.336(16) 0.059(9) 0.163(10) 0.043(6)
C24A 0.067(4) 0.070(4) 0.071(4) 0.008(3) 0.007(3) 0.012(3)
C25A 0.076(4) 0.071(4) 0.070(4) 0.000(3) 0.007(3) 0.012(3)
N26A 0.073(3) 0.075(3) 0.081(3) 0.008(3) 0.005(3) 0.018(3)
N27A 0.075(3) 0.071(3) 0.087(4) 0.006(3) 0.010(3) 0.016(3)
C28A 0.103(5) 0.083(5) 0.129(6) 0.025(4) 0.035(5) 0.029(4)
C29A 0.071(4) 0.072(4) 0.088(4) 0.001(3) -0.005(3) 0.013(3)
N30A 0.086(4) 0.071(3) 0.080(3) 0.008(3) 0.005(3) 0.018(3)
C31A 0.077(4) 0.075(4) 0.079(4) -0.006(3) -0.002(3) 0.015(3)
C32A 0.093(5) 0.077(4) 0.108(5) 0.004(4) 0.000(4) 0.020(4)
C33A 0.090(5) 0.098(6) 0.115(6) -0.007(5) -0.004(5) 0.030(4)
C34A 0.082(5) 0.105(6) 0.114(6) -0.021(5) 0.010(4) 0.026(4)
C35A 0.088(5) 0.086(5) 0.092(5) -0.006(4) 0.008(4) 0.016(4)
C36A 0.076(4) 0.074(4) 0.082(4) -0.007(3) -0.001(3) 0.019(3)
N37A 0.076(3) 0.077(3) 0.077(3) 0.008(3) 0.003(3) 0.012(3)
N1B 0.070(3) 0.088(4) 0.072(3) 0.001(3) 0.017(2) 0.011(3)
C2B 0.070(4) 0.088(5) 0.073(4) 0.001(3) 0.008(3) 0.009(3)
N3B 0.075(3) 0.090(4) 0.075(3) 0.004(3) 0.021(3) 0.014(3)
C4B 0.076(4) 0.086(4) 0.078(4) 0.004(3) 0.011(3) 0.008(3)
C5B 0.090(5) 0.097(5) 0.098(5) 0.004(4) 0.019(4) 0.020(4)
C6B 0.101(6) 0.088(5) 0.129(7) -0.001(5) 0.008(5) 0.021(4)
C7B 0.106(6) 0.088(5) 0.116(6) 0.016(4) 0.011(5) 0.007(4)
C8B 0.086(5) 0.093(5) 0.095(5) 0.006(4) 0.011(4) 0.005(4)
C9B 0.066(4) 0.084(4) 0.080(4) 0.002(3) 0.011(3) 0.003(3)
N10B 0.064(3) 0.089(4) 0.077(3) 0.002(3) 0.017(2) 0.010(3)
C11B 0.082(5) 0.100(5) 0.102(5) 0.019(4) 0.027(4) 0.019(4)
N12B 0.065(3) 0.084(4) 0.078(3) 0.000(3) 0.012(2) 0.007(3)
C13B 0.078(4) 0.084(4) 0.079(4) 0.008(3) 0.017(3) 0.005(3)
C14B 0.072(4) 0.074(4) 0.074(4) 0.004(3) 0.014(3) 0.005(3)
C15B 0.073(4) 0.071(4) 0.075(4) 0.006(3) 0.007(3) 0.005(3)
O16B 0.087(3) 0.084(3) 0.093(3) 0.015(3) 0.023(2) 0.018(2)
C17B 0.072(4) 0.074(4) 0.069(4) 0.001(3) 0.008(3) 0.003(3)
C18B 0.068(4) 0.082(4) 0.076(4) -0.001(3) 0.019(3) 0.010(3)
C19B 0.083(4) 0.075(4) 0.081(4) 0.006(3) 0.016(3) 0.010(3)
C20B 0.085(5) 0.089(5) 0.092(5) 0.014(4) 0.015(4) 0.020(4)
C21B 0.136(8) 0.096(6) 0.213(11) 0.062(7) 0.053(7) 0.022(5)
C22B 0.146(8) 0.134(8) 0.131(7) 0.034(6) -0.028(6) 0.029(6)
C23B 0.160(8) 0.108(6) 0.129(7) 0.017(5) 0.028(6) 0.067(6)
C24B 0.085(4) 0.078(4) 0.074(4) 0.001(3) 0.021(3) 0.002(3)
C25B 0.070(4) 0.072(4) 0.075(4) 0.003(3) 0.008(3) 0.002(3)
N26B 0.078(3) 0.079(3) 0.072(3) 0.005(3) 0.016(3) 0.001(3)
N27B 0.073(3) 0.079(3) 0.071(3) 0.008(3) 0.012(2) 0.004(3)
C28B 0.081(4) 0.098(5) 0.082(4) 0.016(4) 0.018(3) 0.012(4)
C29B 0.067(4) 0.085(4) 0.070(4) 0.003(3) 0.010(3) -0.002(3)
N30B 0.078(3) 0.082(3) 0.073(3) 0.003(3) 0.010(3) 0.007(3)
C31B 0.075(4) 0.086(5) 0.080(4) -0.003(4) 0.012(3) -0.002(4)
C32B 0.087(5) 0.094(5) 0.095(5) -0.003(4) 0.009(4) 0.010(4)
C33B 0.086(5) 0.103(6) 0.123(7) -0.024(5) 0.010(5) 0.014(4)
C34B 0.084(5) 0.127(7) 0.120(7) -0.014(6) 0.030(5) 0.004(5)
C35B 0.081(5) 0.105(5) 0.091(5) -0.010(4) 0.024(4) -0.004(4)
C36B 0.072(4) 0.090(5) 0.081(4) -0.005(4) 0.012(3) -0.003(4)
N37B 0.082(4) 0.089(4) 0.072(3) 0.013(3) 0.019(3) 0.005(3)
Cl1C 0.1084(14) 0.1234(16) 0.0785(11) -0.0037(11) 0.0318(10) -0.0056(12)
O1C 0.162(6) 0.228(8) 0.171(6) 0.041(6) 0.089(5) 0.074(6)
O2C 0.181(7) 0.244(9) 0.101(4) 0.046(5) -0.029(4) -0.066(6)
O3C 0.178(6) 0.167(6) 0.117(5) -0.053(4) 0.036(4) -0.009(5)
O4C 0.205(7) 0.127(5) 0.134(5) -0.007(4) 0.092(5) -0.029(5)
Cl1D 0.0878(11) 0.0946(12) 0.0845(11) 0.0080(9) 0.0273(9) 0.0141(9)
O1D 0.154(6) 0.180(7) 0.198(7) 0.105(6) 0.024(5) 0.041(5)
O2D 0.145(6) 0.264(9) 0.106(5) -0.051(5) 0.013(4) -0.029(6)
O3D 0.138(5) 0.187(7) 0.162(6) -0.059(5) 0.069(4) 0.013(5)
O4D 0.122(4) 0.093(4) 0.159(5) 0.032(3) 0.062(4) 0.018(3)
Cl1E 0.0900(12) 0.1124(15) 0.0853(11) 0.0207(10) 0.0108(9) 0.0121(10)
O1E 0.154(6) 0.228(8) 0.091(4) -0.027(4) 0.024(4) 0.011(5)
O2E 0.157(6) 0.113(5) 0.228(8) 0.007(5) -0.001(5) 0.033(4)
O3E 0.107(4) 0.212(7) 0.138(5) 0.088(5) 0.023(4) 0.004(4)
O4E 0.119(5) 0.187(6) 0.135(5) 0.037(5) -0.046(4) 0.006(4)
Cl1F 0.0998(13) 0.0943(12) 0.0872(11) 0.0190(10) 0.0223(10) 0.0130(10)
O1F 0.202(7) 0.158(6) 0.105(4) 0.003(4) -0.026(5) 0.005(5)
O2F 0.217(7) 0.135(5) 0.127(5) 0.053(4) -0.038(5) 0.007(5)
O3F 0.141(5) 0.118(5) 0.195(6) -0.007(4) 0.091(5) 0.016(4)
O4F 0.103(4) 0.117(4) 0.158(5) 0.034(4) 0.058(4) 0.017(3)
C1G 0.189(11) 0.128(8) 0.145(9) 0.016(7) 0.051(8) 0.012(8)
O1G 0.164(6) 0.121(5) 0.138(5) 0.036(4) 0.020(4) 0.047(4)
C1H 0.248(17) 0.223(10) 0.297(13) -0.065(9) 0.032(11) 0.009(9)
C2H 0.271(17) 0.225(11) 0.285(11) -0.061(9) 0.033(9) 0.000(12)
C3H 0.184(11) 0.220(10) 0.295(12) -0.063(8) 0.067(10) 0.024(9)
C4H 0.139(11) 0.234(10) 0.292(12) -0.058(9) 0.080(9) 0.030(7)
C5H 0.130(9) 0.237(11) 0.307(11) -0.066(9) 0.069(7) 0.041(10)
C6H 0.177(11) 0.232(10) 0.285(12) -0.070(8) 0.055(10) 0.027(9)
C11H 0.62(6) 0.27(3) 0.90(8) 0.12(4) 0.22(6) -0.17(3)

loop_
_atom_type_symbol
_atom_type_description
_atom_type_scat_dispersion_real
_atom_type_scat_dispersion_imag
_atom_type_scat_source
C C 0.0181 0.0091 'International Tables Vol C Tables 4.2.6.8 and 6.1.1.4'
H H 0.0000 0.0000 'International Tables Vol C Tables 4.2.6.8 and 6.1.1.4'
N N 0.0311 0.0180 'International Tables Vol C Tables 4.2.6.8 and 6.1.1.4'
Cl Cl 0.3639 0.7018 'International Tables Vol C Tables 4.2.6.8 and 6.1.1.4'
O O 0.0492 0.0322 'International Tables Vol C Tables 4.2.6.8 and 6.1.1.4'

loop_
_geom_angle_atom_site_label_1
_geom_angle_atom_site_label_2
_geom_angle_atom_site_label_3
_geom_angle
C2A N1A C9A 108.7(5)
C2A N1A H1A 125.7
C9A N1A H1A 125.7
N3A C2A N10A 126.6(5)
N3A C2A N1A 108.1(6)
N10A C2A N1A 125.2(6)
C2A N3A C4A 110.3(5)
C2A N3A H3A 124.9
C4A N3A H3A 124.9
C5A C4A C9A 121.5(7)
C5A C4A N3A 132.8(7)
C9A C4A N3A 105.7(6)
C4A C5A C6A 116.7(7)
C4A C5A H5A 121.7
C6A C5A H5A 121.7
C5A C6A C7A 122.2(8)
C5A C6A H6A 118.9
C7A C6A H6A 118.9
C6A C7A C8A 121.3(8)
C6A C7A H7A 119.3
C8A C7A H7A 119.3
C7A C8A C9A 116.1(8)
C7A C8A H8A 121.9
C9A C8A H8A 121.9
C4A C9A N1A 107.2(6)
C4A C9A C8A 122.1(7)
N1A C9A C8A 130.7(7)
C2A N10A N12A 113.2(5)
C2A N10A C11A 123.8(5)
N12A N10A C11A 122.8(5)
N10A C11A H11A 109.5
N10A C11A H11B 109.5
H11A C11A H11B 109.5
N10A C11A H11C 109.5
H11A C11A H11C 109.5
H11B C11A H11C 109.5
C13A N12A N10A 117.0(5)
N12A C13A C14A 122.1(5)
N12A C13A H13A 118.9
C14A C13A H13A 118.9
C24A C14A C15A 118.7(5)
C24A C14A C13A 124.0(5)
C15A C14A C13A 117.3(5)
O16A C15A C17A 122.2(5)
O16A C15A C14A 117.4(5)
C17A C15A C14A 120.4(5)
C15A O16A H16A 109.5
C18A C17A C15A 118.2(5)
C18A C17A C25A 118.1(5)
C15A C17A C25A 123.7(5)
C19A C18A C17A 123.5(6)
C19A C18A H18A 118.2
C17A C18A H18A 118.2
C18A C19A C24A 116.6(5)
C18A C19A C20A 121.0(5)
C24A C19A C20A 122.3(5)
C23A C20A C22A 109.7(9)
C23A C20A C21A 107.6(9)
C22A C20A C21A 106.0(10)
C23A C20A C19A 113.0(6)
C22A C20A C19A 108.5(6)
C21A C20A C19A 111.9(6)
C20A C21A H21A 109.5
C20A C21A H21B 109.5
H21A C21A H21B 109.5
C20A C21A H21C 109.5
H21A C21A H21C 109.5
H21B C21A H21C 109.5
C20A C22A H22A 109.5
C20A C22A H22B 109.5
H22A C22A H22B 109.5
C20A C22A H22C 109.5
H22A C22A H22C 109.5
H22B C22A H22C 109.5
C20A C23A H23A 109.5
C20A C23A H23B 109.5
H23A C23A H23B 109.5
C20A C23A H23C 109.5
H23A C23A H23C 109.5
H23B C23A H23C 109.5
C19A C24A C14A 122.6(5)
C19A C24A H24A 118.7
C14A C24A H24A 118.7
N26A C25A C17A 123.5(6)
N26A C25A H25A 118.2
C17A C25A H25A 118.2
C25A N26A N27A 117.7(5)
C29A N27A N26A 114.9(5)
C29A N27A C28A 122.4(5)
N26A N27A C28A 122.6(5)
N27A C28A H28A 109.5
N27A C28A H28B 109.5
H28A C28A H28B 109.5
N27A C28A H28C 109.5
H28A C28A H28C 109.5
H28B C28A H28C 109.5
N37A C29A N30A 109.8(6)
N37A C29A N27A 125.3(6)
N30A C29A N27A 124.8(6)
C29A N30A C31A 109.0(5)
C29A N30A H30A 125.5
C31A N30A H30A 125.5
C32A C31A C36A 121.6(6)
C32A C31A N30A 132.6(7)
C36A C31A N30A 105.7(5)
C31A C32A C33A 116.5(7)
C31A C32A H32A 121.7
C33A C32A H32A 121.7
C32A C33A C34A 122.8(7)
C32A C33A H33A 118.6
C34A C33A H33A 118.6
C33A C34A C35A 121.3(7)
C33A C34A H34A 119.3
C35A C34A H34A 119.3
C36A C35A C34A 115.1(7)
C36A C35A H35A 122.4
C34A C35A H35A 122.4
C35A C36A C31A 122.6(6)
C35A C36A N37A 130.0(6)
C31A C36A N37A 107.4(6)
C29A N37A C36A 108.0(5)
C29A N37A H37A 126.0
C36A N37A H37A 126.0
C2B N1B C9B 109.1(5)
C2B N1B H1B 125.5
C9B N1B H1B 125.5
N1B C2B N3B 109.1(6)
N1B C2B N10B 126.2(6)
N3B C2B N10B 124.7(6)
C2B N3B C4B 108.7(5)
C2B N3B H3B 125.7
C4B N3B H3B 125.7
C9B C4B C5B 122.6(7)
C9B C4B N3B 106.4(6)
C5B C4B N3B 131.0(6)
C4B C5B C6B 115.1(7)
C4B C5B H5B 122.5
C6B C5B H5B 122.5
C5B C6B C7B 122.5(7)
C5B C6B H6B 118.7
C7B C6B H6B 118.7
C8B C7B C6B 121.5(7)
C8B C7B H7B 119.2
C6B C7B H7B 119.2
C9B C8B C7B 116.0(7)
C9B C8B H8B 122.0
C7B C8B H8B 122.0
C4B C9B C8B 122.3(6)
C4B C9B N1B 106.7(6)
C8B C9B N1B 131.1(6)
C2B N10B N12B 114.4(5)
C2B N10B C11B 122.7(5)
N12B N10B C11B 122.9(5)
N10B C11B H11D 109.5
N10B C11B H11E 109.5
H11D C11B H11E 109.5
N10B C11B H11F 109.5
H11D C11B H11F 109.5
H11E C11B H11F 109.5
C13B N12B N10B 116.5(5)
N12B C13B C14B 122.1(6)
N12B C13B H13B 119.0
C14B C13B H13B 119.0
C24B C14B C15B 118.4(6)
C24B C14B C13B 118.6(6)
C15B C14B C13B 123.0(6)
O16B C15B C14B 122.8(6)
O16B C15B C17B 117.6(5)
C14B C15B C17B 119.6(6)
C15B O16B H16B 109.5
C18B C17B C15B 119.2(5)
C18B C17B C25B 124.0(6)
C15B C17B C25B 116.8(6)
C17B C18B C19B 123.5(6)
C17B C18B H18B 118.3
C19B C18B H18B 118.3
C24B C19B C18B 115.3(6)
C24B C19B C20B 121.9(6)
C18B C19B C20B 122.6(6)
C23B C20B C22B 108.8(7)
C23B C20B C21B 108.1(7)
C22B C20B C21B 108.6(7)
C23B C20B C19B 111.6(6)
C22B C20B C19B 108.4(6)
C21B C20B C19B 111.3(6)
C20B C21B H21D 109.5
C20B C21B H21E 109.5
H21D C21B H21E 109.5
C20B C21B H21F 109.5
H21D C21B H21F 109.5
H21E C21B H21F 109.5
C20B C22B H22D 109.5
C20B C22B H22E 109.5
H22D C22B H22E 109.5
C20B C22B H22F 109.5
H22D C22B H22F 109.5
H22E C22B H22F 109.5
C20B C23B H23D 109.5
C20B C23B H23E 109.5
H23D C23B H23E 109.5
C20B C23B H23F 109.5
H23D C23B H23F 109.5
H23E C23B H23F 109.5
C14B C24B C19B 124.0(6)
C14B C24B H24B 118.0
C19B C24B H24B 118.0
N26B C25B C17B 120.2(6)
N26B C25B H25B 119.9
C17B C25B H25B 119.9
C25B N26B N27B 117.0(5)
C29B N27B N26B 112.2(5)
C29B N27B C28B 123.0(5)
N26B N27B C28B 124.4(5)
N27B C28B H28D 109.5
N27B C28B H28E 109.5
H28D C28B H28E 109.5
N27B C28B H28F 109.5
H28D C28B H28F 109.5
H28E C28B H28F 109.5
N37B C29B N27B 126.6(6)
N37B C29B N30B 109.2(6)
N27B C29B N30B 124.1(5)
C29B N30B C31B 109.0(5)
C29B N30B H30B 125.5
C31B N30B H30B 125.5
C32B C31B C36B 122.2(6)
C32B C31B N30B 132.2(6)
C36B C31B N30B 105.6(6)
C31B C32B C33B 116.1(7)
C31B C32B H32B 122.0
C33B C32B H32B 122.0
C34B C33B C32B 122.3(8)
C34B C33B H33B 118.8
C32B C33B H33B 118.8
C33B C34B C35B 122.1(7)
C33B C34B H34B 119.0
C35B C34B H34B 119.0
C34B C35B C36B 116.2(7)
C34B C35B H35B 121.9
C36B C35B H35B 121.9
C31B C36B N37B 107.1(5)
C31B C36B C35B 121.1(7)
N37B C36B C35B 131.8(7)
C29B N37B C36B 109.1(5)
C29B N37B H37B 125.4
C36B N37B H37B 125.4
O1C Cl1C O2C 108.2(5)
O1C Cl1C O3C 111.3(5)
O2C Cl1C O3C 109.5(5)
O1C Cl1C O4C 111.3(5)
O2C Cl1C O4C 108.1(5)
O3C Cl1C O4C 108.3(4)
O2D Cl1D O3D 108.5(4)
O2D Cl1D O4D 110.4(4)
O3D Cl1D O4D 110.9(4)
O2D Cl1D O1D 108.6(6)
O3D Cl1D O1D 110.5(5)
O4D Cl1D O1D 107.9(4)
O1E Cl1E O4E 110.3(4)
O1E Cl1E O2E 108.4(5)
O4E Cl1E O2E 110.6(5)
O1E Cl1E O3E 108.3(5)
O4E Cl1E O3E 111.1(4)
O2E Cl1E O3E 107.9(4)
O3F Cl1F O2F 111.2(5)
O3F Cl1F O1F 110.3(5)
O2F Cl1F O1F 108.0(4)
O3F Cl1F O4F 108.5(4)
O2F Cl1F O4F 108.1(4)
O1F Cl1F O4F 110.6(4)
O1G C1G H1G1 109.5
O1G C1G H1G2 109.5
H1G1 C1G H1G2 109.5
O1G C1G H1G3 109.5
H1G1 C1G H1G3 109.5
H1G2 C1G H1G3 109.5
C1G O1G H1G 123.6
C2H C1H C6H 122.0(9)
C2H C1H C11H 116.8(10)
C6H C1H C11H 121.2(10)
C3H C2H C1H 118.5(8)
C3H C2H H2H 120.7
C1H C2H H2H 120.7
C2H C3H C4H 120.3(9)
C2H C3H H3H 119.8
C4H C3H H3H 119.8
C5H C4H C3H 121.6(10)
C5H C4H H4H 119.2
C3H C4H H4H 119.2
C4H C5H C6H 118.6(10)
C4H C5H H5H 120.7
C6H C5H H5H 120.7
C1H C6H C5H 119.0(10)
C1H C6H H6H 120.5
C5H C6H H6H 120.5
C1H C11H H11G 109.5
C1H C11H H11H 109.5
H11G C11H H11H 109.5
C1H C11H H11I 109.5
H11G C11H H11I 109.5
H11H C11H H11I 109.5

loop_
_geom_bond_atom_site_label_1
_geom_bond_atom_site_label_2
_geom_bond_distance
N1A C2A 1.355(7)
N1A C9A 1.383(8)
N1A H1A 0.8600
C2A N3A 1.320(7)
C2A N10A 1.328(7)
N3A C4A 1.391(8)
N3A H3A 0.8600
C4A C5A 1.375(9)
C4A C9A 1.380(9)
C5A C6A 1.377(10)
C5A H5A 0.9300
C6A C7A 1.382(11)
C6A H6A 0.9300
C7A C8A 1.384(11)
C7A H7A 0.9300
C8A C9A 1.387(9)
C8A H8A 0.9300
N10A N12A 1.389(6)
N10A C11A 1.465(7)
C11A H11A 0.9600
C11A H11B 0.9600
C11A H11C 0.9600
N12A C13A 1.266(7)
C13A C14A 1.464(8)
C13A H13A 0.9300
C14A C24A 1.402(7)
C14A C15A 1.404(8)
C15A O16A 1.347(6)
C15A C17A 1.399(8)
O16A H16A 0.8200
C17A C18A 1.397(7)
C17A C25A 1.444(8)
C18A C19A 1.388(8)
C18A H18A 0.9300
C19A C24A 1.392(8)
C19A C20A 1.525(8)
C20A C23A 1.462(9)
C20A C22A 1.469(11)
C20A C21A 1.491(10)
C21A H21A 0.9600
C21A H21B 0.9600
C21A H21C 0.9600
C22A H22A 0.9600
C22A H22B 0.9600
C22A H22C 0.9600
C23A H23A 0.9600
C23A H23B 0.9600
C23A H23C 0.9600
C24A H24A 0.9300
C25A N26A 1.286(7)
C25A H25A 0.9300
N26A N27A 1.392(6)
N27A C29A 1.343(7)
N27A C28A 1.450(8)
C28A H28A 0.9600
C28A H28B 0.9600
C28A H28C 0.9600
C29A N37A 1.331(8)
C29A N30A 1.340(7)
N30A C31A 1.396(7)
N30A H30A 0.8600
C31A C32A 1.367(8)
C31A C36A 1.389(9)
C32A C33A 1.368(10)
C32A H32A 0.9300
C33A C34A 1.378(10)
C33A H33A 0.9300
C34A C35A 1.402(9)
C34A H34A 0.9300
C35A C36A 1.382(9)
C35A H35A 0.9300
C36A N37A 1.399(7)
N37A H37A 0.8600
N1B C2B 1.326(7)
N1B C9B 1.394(8)
N1B H1B 0.8600
C2B N3B 1.339(7)
C2B N10B 1.344(8)
N3B C4B 1.397(8)
N3B H3B 0.8600
C4B C9B 1.376(8)
C4B C5B 1.382(9)
C5B C6B 1.387(10)
C5B H5B 0.9300
C6B C7B 1.391(10)
C6B H6B 0.9300
C7B C8B 1.379(10)
C7B H7B 0.9300
C8B C9B 1.381(9)
C8B H8B 0.9300
N10B N12B 1.397(6)
N10B C11B 1.460(7)
C11B H11D 0.9600
C11B H11E 0.9600
C11B H11F 0.9600
N12B C13B 1.281(8)
C13B C14B 1.462(8)
C13B H13B 0.9300
C14B C24B 1.387(8)
C14B C15B 1.401(8)
C15B O16B 1.352(7)
C15B C17B 1.403(8)
O16B H16B 0.8200
C17B C18B 1.377(8)
C17B C25B 1.462(8)
C18B C19B 1.397(8)
C18B H18B 0.9300
C19B C24B 1.392(8)
C19B C20B 1.530(9)
C20B C23B 1.500(10)
C20B C22B 1.524(11)
C20B C21B 1.529(10)
C21B H21D 0.9600
C21B H21E 0.9600
C21B H21F 0.9600
C22B H22D 0.9600
C22B H22E 0.9600
C22B H22F 0.9600
C23B H23D 0.9600
C23B H23E 0.9600
C23B H23F 0.9600
C24B H24B 0.9300
C25B N26B 1.288(7)
C25B H25B 0.9300
N26B N27B 1.395(6)
N27B C29B 1.338(7)
N27B C28B 1.453(7)
C28B H28D 0.9600
C28B H28E 0.9600
C28B H28F 0.9600
C29B N37B 1.329(7)
C29B N30B 1.340(8)
N30B C31B 1.404(7)
N30B H30B 0.8600
C31B C32B 1.357(9)
C31B C36B 1.390(9)
C32B C33B 1.392(10)
C32B H32B 0.9300
C33B C34B 1.359(11)
C33B H33B 0.9300
C34B C35B 1.374(10)
C34B H34B 0.9300
C35B C36B 1.391(8)
C35B H35B 0.9300
C36B N37B 1.390(8)
N37B H37B 0.8600
Cl1C O1C 1.388(6)
Cl1C O2C 1.410(7)
Cl1C O3C 1.415(6)
Cl1C O4C 1.426(6)
Cl1D O2D 1.394(6)
Cl1D O3D 1.396(5)
Cl1D O4D 1.409(5)
Cl1D O1D 1.410(6)
Cl1E O1E 1.385(6)
Cl1E O4E 1.412(5)
Cl1E O2E 1.428(7)
Cl1E O3E 1.438(6)
Cl1F O3F 1.404(5)
Cl1F O2F 1.412(6)
Cl1F O1F 1.426(7)
Cl1F O4F 1.430(5)
C1G O1G 1.4311(10)
C1G H1G1 0.9600
C1G H1G2 0.9600
C1G H1G3 0.9600
O1G H1G 0.8201
C1H C2H 1.394(8)
C1H C6H 1.396(8)
C1H C11H 1.516(9)
C2H C3H 1.386(8)
C2H H2H 0.9300
C3H C4H 1.392(9)
C3H H3H 0.9300
C4H C5H 1.391(9)
C4H H4H 0.9300
C5H C6H 1.412(9)
C5H H5H 0.9300
C6H H6H 0.9300
C11H H11G 0.9600
C11H H11H 0.9600
C11H H11I 0.9600

loop_
_geom_hbond_atom_site_label_D
_geom_hbond_atom_site_label_H
_geom_hbond_atom_site_label_A
_geom_hbond_distance_DH
_geom_hbond_distance_HA
_geom_hbond_distance_DA
_geom_hbond_angle_DHA
_geom_hbond_site_symmetry_A
N1A H1A O4C 0.86 2.02 2.874(8) 170.1 .
N3A H3A O2D 0.86 2.07 2.852(8) 150.5 2_676
C11A H11C O4C 0.96 2.59 3.548(9) 172.3 .
O16A H16A N26A 0.82 2.00 2.722(6) 145.8 .
C28A H28C O1G 0.96 2.36 3.282(9) 160.2 .
N30A H30A O1G 0.86 1.98 2.838(8) 175.8 .
N37A H37A O4D 0.86 1.97 2.754(7) 152.0 .
N1B H1B O4F 0.86 1.98 2.765(7) 152.0 .
N3B H3B O1C 0.86 2.10 2.883(8) 151.8 1_446
C11B H11D O1C 0.96 2.44 3.367(10) 161.3 1_446
C11B H11E O4E 0.96 2.46 3.384(9) 162.4 2_657
O16B H16B N12B 0.82 1.99 2.697(6) 144.4 .
C28B H28D O3E 0.96 2.57 3.520(8) 168.5 .
N30B H30B O1F 0.86 2.11 2.853(8) 144.1 2_657
N37B H37B O3E 0.86 2.02 2.869(8) 169.2 .
O1G H1G O2E 0.82 2.06 2.873(10) 171.0 .

loop_
_geom_torsion_atom_site_label_1
_geom_torsion_atom_site_label_2
_geom_torsion_atom_site_label_3
_geom_torsion_atom_site_label_4
_geom_torsion
C9A N1A C2A N3A 0.4(7)
C9A N1A C2A N10A -178.8(6)
N10A C2A N3A C4A 178.7(6)
N1A C2A N3A C4A -0.5(7)
C2A N3A C4A C5A 178.5(7)
C2A N3A C4A C9A 0.4(7)
C9A C4A C5A C6A -2.1(11)
N3A C4A C5A C6A 180.0(7)
C4A C5A C6A C7A 1.8(12)
C5A C6A C7A C8A -0.9(13)
C6A C7A C8A C9A 0.2(12)
C5A C4A C9A N1A -178.5(6)
N3A C4A C9A N1A -0.1(7)
C5A C4A C9A C8A 1.6(11)
N3A C4A C9A C8A 180.0(6)
C2A N1A C9A C4A -0.2(7)
C2A N1A C9A C8A 179.7(7)
C7A C8A C9A C4A -0.6(11)
C7A C8A C9A N1A 179.5(7)
N3A C2A N10A N12A 6.0(9)
N1A C2A N10A N12A -175.0(6)
N3A C2A N10A C11A -179.5(6)
N1A C2A N10A C11A -0.5(10)
C2A N10A N12A C13A 178.9(6)
C11A N10A N12A C13A 4.4(9)
N10A N12A C13A C14A -179.2(5)
N12A C13A C14A C24A 2.1(10)
N12A C13A C14A C15A -179.5(6)
C24A C14A C15A O16A -179.8(5)
C13A C14A C15A O16A 1.7(8)
C24A C14A C15A C17A 0.3(9)
C13A C14A C15A C17A -178.2(6)
O16A C15A C17A C18A 179.3(6)
C14A C15A C17A C18A -0.8(9)
O16A C15A C17A C25A -1.2(10)
C14A C15A C17A C25A 178.7(6)
C15A C17A C18A C19A 0.6(10)
C25A C17A C18A C19A -178.9(6)
C17A C18A C19A C24A 0.1(9)
C17A C18A C19A C20A -179.5(6)
C18A C19A C20A C23A -25.6(11)
C24A C19A C20A C23A 154.8(8)
C18A C19A C20A C22A 96.2(9)
C24A C19A C20A C22A -83.5(10)
C18A C19A C20A C21A -147.3(9)
C24A C19A C20A C21A 33.1(11)
C18A C19A C24A C14A -0.6(9)
C20A C19A C24A C14A 179.1(6)
C15A C14A C24A C19A 0.3(9)
C13A C14A C24A C19A 178.8(6)
C18A C17A C25A N26A 180.0(6)
C15A C17A C25A N26A 0.5(10)
C17A C25A N26A N27A -180.0(6)
C25A N26A N27A C29A -178.8(6)
C25A N26A N27A C28A 1.5(9)
N26A N27A C29A N37A 1.5(9)
C28A N27A C29A N37A -178.8(7)
N26A N27A C29A N30A 177.6(6)
C28A N27A C29A N30A -2.6(11)
N37A C29A N30A C31A 1.4(7)
N27A C29A N30A C31A -175.3(6)
C29A N30A C31A C32A 176.8(7)
C29A N30A C31A C36A -0.1(7)
C36A C31A C32A C33A 0.3(11)
N30A C31A C32A C33A -176.2(7)
C31A C32A C33A C34A -0.8(12)
C32A C33A C34A C35A 1.2(13)
C33A C34A C35A C36A -1.0(11)
C34A C35A C36A C31A 0.5(10)
C34A C35A C36A N37A 178.4(7)
C32A C31A C36A C35A -0.2(11)
N30A C31A C36A C35A 177.2(6)
C32A C31A C36A N37A -178.5(6)
N30A C31A C36A N37A -1.1(7)
N30A C29A N37A C36A -2.1(7)
N27A C29A N37A C36A 174.5(6)
C35A C36A N37A C29A -176.2(7)
C31A C36A N37A C29A 2.0(7)
C9B N1B C2B N3B 3.5(8)
C9B N1B C2B N10B -177.4(6)
N1B C2B N3B C4B -2.8(8)
N10B C2B N3B C4B 178.0(6)
C2B N3B C4B C9B 1.1(8)
C2B N3B C4B C5B -176.2(8)
C9B C4B C5B C6B 0.0(11)
N3B C4B C5B C6B 176.9(7)
C4B C5B C6B C7B 0.3(12)
C5B C6B C7B C8B 1.0(13)
C6B C7B C8B C9B -2.4(12)
C5B C4B C9B C8B -1.6(11)
N3B C4B C9B C8B -179.1(6)
C5B C4B C9B N1B 178.5(6)
N3B C4B C9B N1B 1.0(7)
C7B C8B C9B C4B 2.7(11)
C7B C8B C9B N1B -177.5(7)
C2B N1B C9B C4B -2.8(8)
C2B N1B C9B C8B 177.4(7)
N1B C2B N10B N12B 3.9(10)
N3B C2B N10B N12B -177.1(6)
N1B C2B N10B C11B -177.4(6)
N3B C2B N10B C11B 1.6(11)
C2B N10B N12B C13B 176.6(6)
C11B N10B N12B C13B -2.1(9)
N10B N12B C13B C14B 180.0(6)
N12B C13B C14B C24B 177.1(6)
N12B C13B C14B C15B -1.9(11)
C24B C14B C15B O16B 179.2(6)
C13B C14B C15B O16B -1.8(10)
C24B C14B C15B C17B 1.1(10)
C13B C14B C15B C17B -179.9(6)
O16B C15B C17B C18B -179.4(6)
C14B C15B C17B C18B -1.2(10)
O16B C15B C17B C25B 2.2(9)
C14B C15B C17B C25B -179.5(6)
C15B C17B C18B C19B 1.3(10)
C25B C17B C18B C19B 179.6(6)
C17B C18B C19B C24B -1.3(10)
C17B C18B C19B C20B -176.5(6)
C24B C19B C20B C23B 150.7(7)
C18B C19B C20B C23B -34.4(10)
C24B C19B C20B C22B -89.5(8)
C18B C19B C20B C22B 85.4(9)
C24B C19B C20B C21B 29.9(10)
C18B C19B C20B C21B -155.2(7)
C15B C14B C24B C19B -1.2(10)
C13B C14B C24B C19B 179.8(6)
C18B C19B C24B C14B 1.2(10)
C20B C19B C24B C14B 176.4(7)
C18B C17B C25B N26B 1.0(10)
C15B C17B C25B N26B 179.3(6)
C17B C25B N26B N27B -179.6(5)
C25B N26B N27B C29B -175.8(6)
C25B N26B N27B C28B -3.5(9)
N26B N27B C29B N37B 175.6(6)
C28B N27B C29B N37B 3.1(10)
N26B N27B C29B N30B -8.0(9)
C28B N27B C29B N30B 179.6(6)
N37B C29B N30B C31B -1.7(7)
N27B C29B N30B C31B -178.7(6)
C29B N30B C31B C32B -179.0(8)
C29B N30B C31B C36B 1.5(7)
C36B C31B C32B C33B -1.6(11)
N30B C31B C32B C33B 178.9(7)
C31B C32B C33B C34B 2.0(12)
C32B C33B C34B C35B -1.6(14)
C33B C34B C35B C36B 0.8(12)
C32B C31B C36B N37B 179.8(6)
N30B C31B C36B N37B -0.6(7)
C32B C31B C36B C35B 0.9(11)
N30B C31B C36B C35B -179.5(6)
C34B C35B C36B C31B -0.4(11)
C34B C35B C36B N37B -178.9(7)
N27B C29B N37B C36B 178.2(6)
N30B C29B N37B C36B 1.3(8)
C31B C36B N37B C29B -0.4(8)
C35B C36B N37B C29B 178.3(7)
